data_7003837
loop_
_publ_author_name
'Bharara, Mohan S.'
'Heflin, Kathryn'
'Tonks, Stephen'
'Strawbridge, Kara L.'
'Gorden, Anne E. V.'

_publ_section_title
;
 Hydroxy- and alkoxy-bridged dinuclear uranyl--Schiff base complexes:
 hydrolysis, transamination and extraction studies
;
_journal_issue 22
_journal_name_full 'Dalton Transactions'
_journal_page_first 2966
_journal_page_last 2973
_journal_paper_doi 10.1039/b800469b
_journal_year 2008
_chemical_formula_sum 'C23 H30 N4 O10 U2'
_chemical_formula_weight 998.57
_chemical_name_systematic
;
?
;
_space_group_IT_number 14
_symmetry_cell_setting monoclinic
_symmetry_space_group_name_Hall '-P 2yn'
_symmetry_space_group_name_H-M 'P 1 21/n 1'
_atom_sites_solution_hydrogens geom
_atom_sites_solution_primary direct
_atom_sites_solution_secondary difmap
_audit_creation_method SHELXL-97
_cell_angle_alpha 90.00
_cell_angle_beta 94.811(4)
_cell_angle_gamma 90.00
_cell_formula_units_Z 4
_cell_length_a 11.797(3)
_cell_length_b 9.784(2)
_cell_length_c 24.594(5)
_cell_measurement_reflns_used 3270
_cell_measurement_temperature 193(2)
_cell_volume 2828.7(11)
_computing_cell_refinement 'SMART, SAINT (Bruker, 1999)'
_computing_data_collection 'SMART (Bruker, 2000)'
_computing_data_reduction 'SAINT (Bruker, 1999)'
_computing_molecular_graphics 'ATOMS v6.1 (Shape Software, 2004)'
_computing_publication_material 'SHELXCIF-97 (Sheldrick, 1997)'
_computing_structure_refinement 'SHELXL-97 (Sheldrick, 1997)'
_computing_structure_solution 'SHELXS-97 (Sheldrick, 1990)'
_diffrn_ambient_temperature 193(2)
_diffrn_measured_fraction_theta_full 0.997
_diffrn_measured_fraction_theta_max 0.997
_diffrn_measurement_device_type 'Bruker APEX'
_diffrn_measurement_method 'w/ scans'
_diffrn_radiation_monochromator graphite
_diffrn_radiation_source 'fine-focus sealed tube'
_diffrn_radiation_type MoK\a
_diffrn_radiation_wavelength 0.71073
_diffrn_reflns_av_R_equivalents 0.0687
_diffrn_reflns_av_sigmaI/netI 0.0506
_diffrn_reflns_limit_h_max 13
_diffrn_reflns_limit_h_min -13
_diffrn_reflns_limit_k_max 10
_diffrn_reflns_limit_k_min -10
_diffrn_reflns_limit_l_max 27
_diffrn_reflns_limit_l_min -27
_diffrn_reflns_number 18601
_diffrn_reflns_theta_full 23.29
_diffrn_reflns_theta_max 23.29
_diffrn_reflns_theta_min 1.66
_exptl_absorpt_coefficient_mu 11.495
_exptl_absorpt_correction_type numerical
_exptl_absorpt_process_details 'SHELXPREP-97 (Sheldrick, 1997)'
_exptl_crystal_colour orange
_exptl_crystal_density_diffrn 2.345
_exptl_crystal_density_method 'not measured'
_exptl_crystal_description blocks
_exptl_crystal_F_000 1840
_exptl_crystal_size_max 0.1
_exptl_crystal_size_mid 0.1
_exptl_crystal_size_min 0.05
_refine_diff_density_max 1.177
_refine_diff_density_min -0.691
_refine_diff_density_rms 0.147
_refine_ls_extinction_method none
_refine_ls_goodness_of_fit_ref 0.858
_refine_ls_hydrogen_treatment constr
_refine_ls_matrix_type full
_refine_ls_number_parameters 356
_refine_ls_number_reflns 4058
_refine_ls_number_restraints 0
_refine_ls_restrained_S_all 0.858
_refine_ls_R_factor_all 0.0364
_refine_ls_R_factor_gt 0.0272
_refine_ls_shift/su_max 0.097
_refine_ls_shift/su_mean 0.001
_refine_ls_structure_factor_coef Fsqd
_refine_ls_weighting_details 'calc w=1/[\s^2^(Fo^2^)+(0.0300P)^2^+0.0000P] where P=(Fo^2^+2Fc^2^)/3'
_refine_ls_weighting_scheme calc
_refine_ls_wR_factor_gt 0.0539
_refine_ls_wR_factor_ref 0.0557
_reflns_number_gt 3270
_reflns_number_total 4058
_reflns_threshold_expression >2sigma(I)
_cod_data_source_file b800469b.txt
_cod_data_source_block p21n
_cod_original_sg_symbol_H-M 'P21/n '
_cod_database_code 7003837

loop_
_symmetry_equiv_pos_as_xyz
'x, y, z'
'-x+1/2, y+1/2, -z+1/2'
'-x, -y, -z'
'x-1/2, -y-1/2, z-1/2'

loop_
_atom_site_label
_atom_site_type_symbol
_atom_site_fract_x
_atom_site_fract_y
_atom_site_fract_z
_atom_site_U_iso_or_equiv
_atom_site_adp_type
_atom_site_occupancy
_atom_site_symmetry_multiplicity
_atom_site_calc_flag
_atom_site_refinement_flags
_atom_site_disorder_assembly
_atom_site_disorder_group
U1 U 0.71998(2) 0.10007(3) 0.063179(11) 0.02639(9) Uani 1 1 d . . .
U2 U 0.74456(2) 0.24145(3) -0.082291(11) 0.02850(9) Uani 1 1 d . . .
O1 O 0.7295(4) -0.0765(4) 0.04471(19) 0.0325(11) Uani 1 1 d . . .
O2 O 0.7111(4) 0.2747(4) 0.0831(2) 0.0382(13) Uani 1 1 d . . .
O3 O 0.7207(4) 0.4045(5) -0.0535(2) 0.0405(13) Uani 1 1 d . . .
O4 O 0.7677(4) 0.0771(4) -0.11181(19) 0.0362(12) Uani 1 1 d . . .
O5 O 0.7887(4) 0.3346(5) -0.16074(19) 0.0379(12) Uani 1 1 d . . .
O6 O 0.7323(4) 0.0447(5) 0.15189(18) 0.0351(12) Uani 1 1 d . . .
O7 O 0.8487(4) 0.1674(5) -0.00135(18) 0.0352(12) Uani 1 1 d . . .
O8 O 0.6245(4) 0.1442(5) -0.02164(18) 0.0325(12) Uani 1 1 d . . .
H8A H 0.5462 0.1251 -0.0306 0.039 Uiso 1 1 calc R . .
N1 N 0.9290(5) 0.0829(5) 0.0976(2) 0.0281(13) Uani 1 1 d . . .
N2 N 0.9533(5) 0.3226(6) -0.0726(2) 0.0309(14) Uani 1 1 d . . .
C1 C 0.9508(6) 0.2291(8) 0.0179(3) 0.043(2) Uani 1 1 d . . .
H1 H 0.9290 0.3175 0.0346 0.052 Uiso 1 1 calc R . .
C2 C 1.0229(6) 0.2664(7) -0.0256(3) 0.0355(18) Uani 1 1 d . . .
H2A H 1.0797 0.3351 -0.0117 0.043 Uiso 1 1 calc R . .
H2B H 1.0642 0.1846 -0.0370 0.043 Uiso 1 1 calc R . .
C3 C 0.9952(6) 0.4216(7) -0.0989(3) 0.0339(18) Uani 1 1 d . . .
H3 H 1.0677 0.4538 -0.0848 0.041 Uiso 1 1 calc R . .
C4 C 0.9451(6) 0.4902(7) -0.1476(3) 0.0309(17) Uani 1 1 d . . .
C5 C 1.0047(6) 0.6038(7) -0.1671(3) 0.0392(19) Uani 1 1 d . . .
H5 H 1.0728 0.6343 -0.1475 0.047 Uiso 1 1 calc R . .
C6 C 0.9647(7) 0.6699(8) -0.2140(3) 0.048(2) Uani 1 1 d . . .
H6 H 1.0034 0.7476 -0.2263 0.058 Uiso 1 1 calc R . .
C7 C 0.8677(8) 0.6220(8) -0.2430(3) 0.050(2) Uani 1 1 d . . .
H7 H 0.8408 0.6666 -0.2758 0.060 Uiso 1 1 calc R . .
C8 C 0.8088(7) 0.5110(8) -0.2254(3) 0.042(2) Uani 1 1 d . . .
H8 H 0.7425 0.4798 -0.2464 0.051 Uiso 1 1 calc R . .
C9 C 0.8464(6) 0.4439(8) -0.1768(3) 0.0354(18) Uani 1 1 d . . .
C10 C 1.0112(6) 0.1478(7) 0.0639(3) 0.0339(18) Uani 1 1 d . . .
H10A H 1.0588 0.0765 0.0485 0.041 Uiso 1 1 calc R . .
H10B H 1.0618 0.2090 0.0869 0.041 Uiso 1 1 calc R . .
O1D1 O 0.5596(4) 0.2469(5) -0.1310(2) 0.0457(14) Uani 1 1 d . . .
O1D2 O 0.5193(4) 0.0613(5) 0.07902(19) 0.0359(12) Uani 1 1 d . . .
N1D1 N 0.3975(5) 0.3708(6) -0.1325(2) 0.0347(15) Uani 1 1 d . . .
N1D2 N 0.3945(5) 0.2120(8) 0.1067(3) 0.054(2) Uani 1 1 d . . .
C1D1 C 0.4625(6) 0.2698(8) -0.1161(3) 0.0387(19) Uani 1 1 d . . .
H1D1 H 0.4342 0.2080 -0.0906 0.046 Uiso 1 1 calc R . .
C1D2 C 0.4603(6) 0.1087(8) 0.1136(3) 0.0403(19) Uani 1 1 d . . .
H1D2 H 0.4641 0.0648 0.1481 0.048 Uiso 1 1 calc R . .
C2D1 C 0.4353(8) 0.4696(9) -0.1707(4) 0.071(3) Uani 1 1 d . . .
H2D4 H 0.5167 0.4568 -0.1745 0.107 Uiso 1 1 calc R . .
H2D5 H 0.4222 0.5622 -0.1574 0.107 Uiso 1 1 calc R . .
H2D6 H 0.3926 0.4570 -0.2063 0.107 Uiso 1 1 calc R . .
C2D2 C 0.3223(7) 0.2571(11) 0.1498(5) 0.093(4) Uani 1 1 d . . .
H2D1 H 0.2452 0.2206 0.1421 0.140 Uiso 1 1 calc R . .
H2D2 H 0.3193 0.3571 0.1505 0.140 Uiso 1 1 calc R . .
H2D3 H 0.3545 0.2233 0.1853 0.140 Uiso 1 1 calc R . .
C3D1 C 0.2845(6) 0.3869(8) -0.1153(4) 0.054(2) Uani 1 1 d . . .
H3D4 H 0.2688 0.3132 -0.0900 0.081 Uiso 1 1 calc R . .
H3D5 H 0.2290 0.3831 -0.1473 0.081 Uiso 1 1 calc R . .
H3D6 H 0.2786 0.4753 -0.0971 0.081 Uiso 1 1 calc R . .
C3D2 C 0.3877(12) 0.2837(12) 0.0560(5) 0.128(6) Uani 1 1 d . . .
H3D1 H 0.4613 0.2789 0.0404 0.192 Uiso 1 1 calc R . .
H3D2 H 0.3681 0.3795 0.0621 0.192 Uiso 1 1 calc R . .
H3D3 H 0.3290 0.2418 0.0308 0.192 Uiso 1 1 calc R . .
C11 C 0.9702(6) 0.0055(7) 0.1359(3) 0.0348(18) Uani 1 1 d . . .
H11 H 1.0508 -0.0009 0.1402 0.042 Uiso 1 1 calc R . .
C12 C 0.9084(6) -0.0749(7) 0.1740(3) 0.0292(17) Uani 1 1 d . . .
C13 C 0.7906(6) -0.0504(7) 0.1806(3) 0.0305(17) Uani 1 1 d . . .
C14 C 0.7394(7) -0.1266(8) 0.2198(3) 0.042(2) Uani 1 1 d . . .
H14 H 0.6627 -0.1081 0.2264 0.051 Uiso 1 1 calc R . .
C15 C 0.7979(7) -0.2283(7) 0.2492(3) 0.045(2) Uani 1 1 d . . .
H15 H 0.7605 -0.2811 0.2748 0.054 Uiso 1 1 calc R . .
C16 C 0.9132(8) -0.2541(7) 0.2414(3) 0.048(2) Uani 1 1 d . . .
H16 H 0.9537 -0.3247 0.2611 0.057 Uiso 1 1 calc R . .
C17 C 0.9653(7) -0.1757(7) 0.2050(3) 0.0394(19) Uani 1 1 d . . .
H17 H 1.0435 -0.1909 0.2007 0.047 Uiso 1 1 calc R . .

loop_
_atom_site_aniso_label
_atom_site_aniso_U_11
_atom_site_aniso_U_22
_atom_site_aniso_U_33
_atom_site_aniso_U_23
_atom_site_aniso_U_13
_atom_site_aniso_U_12
U1 0.02391(15) 0.02625(16) 0.02918(16) 0.00009(12) 0.00323(11) 0.00187(12)
U2 0.02394(15) 0.03129(16) 0.03023(16) 0.00227(12) 0.00208(12) 0.00153(12)
O1 0.034(3) 0.019(3) 0.046(3) -0.005(2) 0.007(2) 0.001(2)
O2 0.041(3) 0.017(3) 0.056(3) -0.003(2) -0.002(3) 0.004(2)
O3 0.047(3) 0.028(3) 0.046(3) -0.005(2) 0.007(3) 0.007(2)
O4 0.033(3) 0.028(3) 0.048(3) -0.007(2) 0.006(2) 0.000(2)
O5 0.035(3) 0.044(3) 0.034(3) 0.007(2) 0.004(2) -0.011(2)
O6 0.033(3) 0.042(3) 0.032(3) 0.008(2) 0.011(2) 0.007(2)
O7 0.023(3) 0.046(3) 0.035(3) 0.010(2) -0.009(2) -0.008(2)
O8 0.016(2) 0.046(3) 0.034(3) 0.004(2) -0.002(2) -0.003(2)
N1 0.028(3) 0.031(3) 0.026(3) -0.002(3) 0.002(3) 0.002(3)
N2 0.030(3) 0.034(3) 0.029(3) 0.000(3) 0.004(3) -0.004(3)
C1 0.026(4) 0.061(6) 0.042(5) 0.011(4) -0.003(4) -0.005(4)
C2 0.024(4) 0.043(5) 0.041(5) -0.002(4) 0.005(4) -0.003(3)
C3 0.031(4) 0.030(4) 0.042(5) -0.006(4) 0.008(4) 0.004(3)
C4 0.032(4) 0.034(4) 0.029(4) 0.000(3) 0.011(3) 0.008(3)
C5 0.042(5) 0.032(4) 0.045(5) -0.003(4) 0.013(4) 0.003(4)
C6 0.061(6) 0.039(5) 0.049(6) 0.008(4) 0.024(5) 0.004(4)
C7 0.061(6) 0.058(6) 0.033(5) 0.015(4) 0.022(5) 0.019(5)
C8 0.047(5) 0.059(5) 0.022(4) 0.007(4) 0.006(4) 0.018(4)
C9 0.034(4) 0.042(5) 0.032(5) -0.005(4) 0.011(4) 0.013(4)
C10 0.028(4) 0.043(5) 0.030(4) -0.001(3) -0.002(3) 0.003(3)
O1D1 0.021(3) 0.077(4) 0.038(3) 0.010(3) 0.002(2) 0.007(3)
O1D2 0.027(3) 0.040(3) 0.042(3) -0.006(2) 0.012(2) 0.003(2)
N1D1 0.029(3) 0.027(3) 0.048(4) 0.003(3) -0.002(3) -0.002(3)
N1D2 0.030(4) 0.067(5) 0.064(5) -0.033(4) -0.003(4) 0.015(4)
C1D1 0.029(5) 0.044(5) 0.043(5) 0.010(4) -0.002(4) -0.003(4)
C1D2 0.032(4) 0.043(5) 0.047(5) -0.004(4) 0.011(4) -0.006(4)
C2D1 0.075(7) 0.056(6) 0.082(7) 0.031(5) 0.006(6) 0.005(5)
C2D2 0.034(5) 0.118(9) 0.129(10) -0.079(8) 0.016(6) 0.014(6)
C3D1 0.035(5) 0.044(5) 0.083(7) -0.012(5) 0.004(5) 0.007(4)
C3D2 0.191(15) 0.101(10) 0.084(9) -0.022(8) -0.033(9) 0.099(10)
C11 0.028(4) 0.035(4) 0.041(5) -0.012(4) 0.001(4) 0.010(3)
C12 0.039(4) 0.025(4) 0.023(4) -0.005(3) 0.002(3) 0.007(3)
C13 0.040(4) 0.032(4) 0.019(4) -0.006(3) -0.001(3) -0.003(4)
C14 0.043(5) 0.051(5) 0.031(5) -0.002(4) 0.002(4) -0.011(4)
C15 0.064(6) 0.030(5) 0.039(5) 0.008(4) -0.003(4) -0.010(4)
C16 0.068(6) 0.030(4) 0.045(5) 0.006(4) 0.000(5) 0.001(4)
C17 0.040(5) 0.040(5) 0.037(5) -0.003(4) -0.002(4) 0.005(4)

loop_
_atom_type_symbol
_atom_type_description
_atom_type_scat_dispersion_real
_atom_type_scat_dispersion_imag
_atom_type_scat_source
C C 0.0033 0.0016 'International Tables Vol C Tables 4.2.6.8 and 6.1.1.4'
N N 0.0061 0.0033 'International Tables Vol C Tables 4.2.6.8 and 6.1.1.4'
O O 0.0106 0.0060 'International Tables Vol C Tables 4.2.6.8 and 6.1.1.4'
U U -9.6767 9.6646 'International Tables Vol C Tables 4.2.6.8 and 6.1.1.4'
H H 0.0000 0.0000 'International Tables Vol C Tables 4.2.6.8 and 6.1.1.4'

loop_
_geom_angle_atom_site_label_1
_geom_angle_atom_site_label_2
_geom_angle_atom_site_label_3
_geom_angle
_geom_angle_site_symmetry_1
_geom_angle_site_symmetry_3
_geom_angle_publ_flag
O2 U1 O1 178.7(2) . . ?
O2 U1 O6 88.0(2) . . ?
O1 U1 O6 90.76(19) . . ?
O2 U1 O8 91.90(19) . . ?
O1 U1 O8 89.29(18) . . ?
O6 U1 O8 154.81(16) . . ?
O2 U1 O7 88.5(2) . . ?
O1 U1 O7 92.34(18) . . ?
O6 U1 O7 136.31(15) . . ?
O8 U1 O7 68.84(14) . . ?
O2 U1 O1D2 91.43(19) . . ?
O1 U1 O1D2 88.44(18) . . ?
O6 U1 O1D2 78.08(16) . . ?
O8 U1 O1D2 76.74(15) . . ?
O7 U1 O1D2 145.55(15) . . ?
O2 U1 N1 92.83(19) . . ?
O1 U1 N1 86.64(18) . . ?
O6 U1 N1 71.19(17) . . ?
O8 U1 N1 133.93(16) . . ?
O7 U1 N1 65.52(16) . . ?
O1D2 U1 N1 148.79(17) . . ?
O2 U1 U2 85.53(16) . . ?
O1 U1 U2 95.69(15) . . ?
O6 U1 U2 169.38(12) . . ?
O8 U1 U2 34.19(11) . . ?
O7 U1 U2 35.21(10) . . ?
O1D2 U1 U2 110.44(11) . . ?
N1 U1 U2 100.71(12) . . ?
O3 U2 O4 179.5(2) . . ?
O3 U2 O5 92.0(2) . . ?
O4 U2 O5 87.8(2) . . ?
O3 U2 O8 89.20(19) . . ?
O4 U2 O8 90.83(19) . . ?
O5 U2 O8 155.83(16) . . ?
O3 U2 O7 91.6(2) . . ?
O4 U2 O7 88.85(19) . . ?
O5 U2 O7 135.22(16) . . ?
O8 U2 O7 68.83(15) . . ?
O3 U2 O1D1 90.7(2) . . ?
O4 U2 O1D1 88.90(19) . . ?
O5 U2 O1D1 80.07(17) . . ?
O8 U2 O1D1 75.77(16) . . ?
O7 U2 O1D1 144.49(16) . . ?
O3 U2 N2 82.5(2) . . ?
O4 U2 N2 97.86(19) . . ?
O5 U2 N2 70.39(17) . . ?
O8 U2 N2 133.59(16) . . ?
O7 U2 N2 65.89(16) . . ?
O1D1 U2 N2 149.33(17) . . ?
O3 U2 U1 85.72(16) . . ?
O4 U2 U1 94.56(15) . . ?
O5 U2 U1 170.12(12) . . ?
O8 U2 U1 33.92(10) . . ?
O7 U2 U1 35.49(11) . . ?
O1D1 U2 U1 109.53(12) . . ?
N2 U2 U1 99.76(12) . . ?
C9 O5 U2 137.6(4) . . ?
C13 O6 U1 132.6(4) . . ?
C1 O7 U2 121.8(4) . . ?
C1 O7 U1 118.3(4) . . ?
U2 O7 U1 109.30(17) . . ?
U1 O8 U2 111.89(17) . . ?
U1 O8 H8A 124.1 . . ?
U2 O8 H8A 124.1 . . ?
C11 N1 C10 116.4(6) . . ?
C11 N1 U1 125.8(5) . . ?
C10 N1 U1 116.7(4) . . ?
C3 N2 C2 117.7(6) . . ?
C3 N2 U2 126.1(5) . . ?
C2 N2 U2 115.1(4) . . ?
O7 C1 C2 113.3(6) . . ?
O7 C1 C10 111.5(6) . . ?
C2 C1 C10 114.3(6) . . ?
O7 C1 H1 105.6 . . ?
C2 C1 H1 105.6 . . ?
C10 C1 H1 105.6 . . ?
N2 C2 C1 110.3(6) . . ?
N2 C2 H2A 109.6 . . ?
C1 C2 H2A 109.6 . . ?
N2 C2 H2B 109.6 . . ?
C1 C2 H2B 109.6 . . ?
H2A C2 H2B 108.1 . . ?
N2 C3 C4 127.9(7) . . ?
N2 C3 H3 116.0 . . ?
C4 C3 H3 116.0 . . ?
C9 C4 C5 119.8(7) . . ?
C9 C4 C3 122.7(7) . . ?
C5 C4 C3 117.4(7) . . ?
C6 C5 C4 120.5(7) . . ?
C6 C5 H5 119.7 . . ?
C4 C5 H5 119.7 . . ?
C5 C6 C7 119.2(8) . . ?
C5 C6 H6 120.4 . . ?
C7 C6 H6 120.4 . . ?
C8 C7 C6 121.6(8) . . ?
C8 C7 H7 119.2 . . ?
C6 C7 H7 119.2 . . ?
C7 C8 C9 120.3(8) . . ?
C7 C8 H8 119.9 . . ?
C9 C8 H8 119.9 . . ?
O5 C9 C4 121.9(6) . . ?
O5 C9 C8 119.5(7) . . ?
C4 C9 C8 118.6(7) . . ?
N1 C10 C1 111.0(6) . . ?
N1 C10 H10A 109.4 . . ?
C1 C10 H10A 109.4 . . ?
N1 C10 H10B 109.4 . . ?
C1 C10 H10B 109.4 . . ?
H10A C10 H10B 108.0 . . ?
C1D1 O1D1 U2 132.3(5) . . ?
C1D2 O1D2 U1 131.1(4) . . ?
C1D1 N1D1 C3D1 122.1(7) . . ?
C1D1 N1D1 C2D1 120.5(7) . . ?
C3D1 N1D1 C2D1 117.4(7) . . ?
C1D2 N1D2 C3D2 119.6(8) . . ?
C1D2 N1D2 C2D2 121.4(9) . . ?
C3D2 N1D2 C2D2 119.0(8) . . ?
O1D1 C1D1 N1D1 125.2(7) . . ?
O1D1 C1D1 H1D1 117.4 . . ?
N1D1 C1D1 H1D1 117.4 . . ?
O1D2 C1D2 N1D2 125.3(8) . . ?
O1D2 C1D2 H1D2 117.3 . . ?
N1D2 C1D2 H1D2 117.3 . . ?
N1D1 C2D1 H2D4 109.5 . . ?
N1D1 C2D1 H2D5 109.5 . . ?
H2D4 C2D1 H2D5 109.5 . . ?
N1D1 C2D1 H2D6 109.5 . . ?
H2D4 C2D1 H2D6 109.5 . . ?
H2D5 C2D1 H2D6 109.5 . . ?
N1D2 C2D2 H2D1 109.5 . . ?
N1D2 C2D2 H2D2 109.5 . . ?
H2D1 C2D2 H2D2 109.5 . . ?
N1D2 C2D2 H2D3 109.5 . . ?
H2D1 C2D2 H2D3 109.5 . . ?
H2D2 C2D2 H2D3 109.5 . . ?
N1D1 C3D1 H3D4 109.5 . . ?
N1D1 C3D1 H3D5 109.5 . . ?
H3D4 C3D1 H3D5 109.5 . . ?
N1D1 C3D1 H3D6 109.5 . . ?
H3D4 C3D1 H3D6 109.5 . . ?
H3D5 C3D1 H3D6 109.5 . . ?
N1D2 C3D2 H3D1 109.5 . . ?
N1D2 C3D2 H3D2 109.5 . . ?
H3D1 C3D2 H3D2 109.5 . . ?
N1D2 C3D2 H3D3 109.5 . . ?
H3D1 C3D2 H3D3 109.5 . . ?
H3D2 C3D2 H3D3 109.5 . . ?
N1 C11 C12 127.8(7) . . ?
N1 C11 H11 116.1 . . ?
C12 C11 H11 116.1 . . ?
C17 C12 C13 119.1(7) . . ?
C17 C12 C11 119.4(7) . . ?
C13 C12 C11 121.5(6) . . ?
O6 C13 C14 120.5(7) . . ?
O6 C13 C12 121.5(6) . . ?
C14 C13 C12 118.0(7) . . ?
C15 C14 C13 121.4(8) . . ?
C15 C14 H14 119.3 . . ?
C13 C14 H14 119.3 . . ?
C14 C15 C16 120.1(7) . . ?
C14 C15 H15 119.9 . . ?
C16 C15 H15 119.9 . . ?
C17 C16 C15 118.8(7) . . ?
C17 C16 H16 120.6 . . ?
C15 C16 H16 120.6 . . ?
C16 C17 C12 122.5(7) . . ?
C16 C17 H17 118.7 . . ?
C12 C17 H17 118.7 . . ?

loop_
_geom_bond_atom_site_label_1
_geom_bond_atom_site_label_2
_geom_bond_distance
_geom_bond_site_symmetry_2
_geom_bond_publ_flag
U1 O2 1.783(4) . ?
U1 O1 1.792(4) . ?
U1 O6 2.241(5) . ?
U1 O8 2.327(4) . ?
U1 O7 2.380(5) . ?
U1 O1D2 2.461(4) . ?
U1 N1 2.544(5) . ?
U1 U2 3.8693(8) . ?
U2 O3 1.778(4) . ?
U2 O4 1.794(4) . ?
U2 O5 2.235(5) . ?
U2 O8 2.343(4) . ?
U2 O7 2.364(4) . ?
U2 O1D1 2.400(5) . ?
U2 N2 2.579(5) . ?
O5 C9 1.344(8) . ?
O6 C13 1.325(8) . ?
O7 C1 1.394(8) . ?
O8 H8A 0.9500 . ?
N1 C11 1.272(8) . ?
N1 C10 1.473(8) . ?
N2 C3 1.286(8) . ?
N2 C2 1.468(8) . ?
C1 C2 1.467(10) . ?
C1 C10 1.510(9) . ?
C1 H1 1.0000 . ?
C2 H2A 0.9900 . ?
C2 H2B 0.9900 . ?
C3 C4 1.455(9) . ?
C3 H3 0.9500 . ?
C4 C9 1.392(10) . ?
C4 C5 1.420(9) . ?
C5 C6 1.370(10) . ?
C5 H5 0.9500 . ?
C6 C7 1.379(11) . ?
C6 H6 0.9500 . ?
C7 C8 1.377(11) . ?
C7 H7 0.9500 . ?
C8 C9 1.403(10) . ?
C8 H8 0.9500 . ?
C10 H10A 0.9900 . ?
C10 H10B 0.9900 . ?
O1D1 C1D1 1.253(8) . ?
O1D2 C1D2 1.234(8) . ?
N1D1 C1D1 1.294(8) . ?
N1D1 C3D1 1.441(9) . ?
N1D1 C2D1 1.446(10) . ?
N1D2 C1D2 1.277(9) . ?
N1D2 C3D2 1.427(13) . ?
N1D2 C2D2 1.481(11) . ?
C1D1 H1D1 0.9500 . ?
C1D2 H1D2 0.9500 . ?
C2D1 H2D4 0.9800 . ?
C2D1 H2D5 0.9800 . ?
C2D1 H2D6 0.9800 . ?
C2D2 H2D1 0.9800 . ?
C2D2 H2D2 0.9800 . ?
C2D2 H2D3 0.9800 . ?
C3D1 H3D4 0.9800 . ?
C3D1 H3D5 0.9800 . ?
C3D1 H3D6 0.9800 . ?
C3D2 H3D1 0.9800 . ?
C3D2 H3D2 0.9800 . ?
C3D2 H3D3 0.9800 . ?
C11 C12 1.465(10) . ?
C11 H11 0.9500 . ?
C12 C17 1.384(9) . ?
C12 C13 1.433(9) . ?
C13 C14 1.395(10) . ?
C14 C15 1.381(10) . ?
C14 H14 0.9500 . ?
C15 C16 1.412(11) . ?
C15 H15 0.9500 . ?
C16 C17 1.363(10) . ?
C16 H16 0.9500 . ?
C17 H17 0.9500 . ?

loop_
_geom_torsion_atom_site_label_1
_geom_torsion_atom_site_label_2
_geom_torsion_atom_site_label_3
_geom_torsion_atom_site_label_4
_geom_torsion
_geom_torsion_site_symmetry_1
_geom_torsion_site_symmetry_2
_geom_torsion_site_symmetry_3
_geom_torsion_site_symmetry_4
_geom_torsion_publ_flag
O2 U1 U2 O3 -5.1(2) . . . . ?
O1 U1 U2 O3 175.2(2) . . . . ?
O6 U1 U2 O3 -57.6(7) . . . . ?
O8 U1 U2 O3 94.9(3) . . . . ?
O7 U1 U2 O3 -98.8(3) . . . . ?
O1D2 U1 U2 O3 84.76(19) . . . . ?
N1 U1 U2 O3 -97.1(2) . . . . ?
O2 U1 U2 O4 175.3(2) . . . . ?
O1 U1 U2 O4 -4.4(2) . . . . ?
O6 U1 U2 O4 122.8(7) . . . . ?
O8 U1 U2 O4 -84.7(2) . . . . ?
O7 U1 U2 O4 81.6(2) . . . . ?
O1D2 U1 U2 O4 -94.87(18) . . . . ?
N1 U1 U2 O4 83.23(19) . . . . ?
O2 U1 U2 O5 71.7(8) . . . . ?
O1 U1 U2 O5 -107.9(8) . . . . ?
O6 U1 U2 O5 19.2(10) . . . . ?
O8 U1 U2 O5 171.8(8) . . . . ?
O7 U1 U2 O5 -22.0(8) . . . . ?
O1D2 U1 U2 O5 161.6(8) . . . . ?
N1 U1 U2 O5 -20.3(8) . . . . ?
O2 U1 U2 O8 -100.0(2) . . . . ?
O1 U1 U2 O8 80.3(2) . . . . ?
O6 U1 U2 O8 -152.5(7) . . . . ?
O7 U1 U2 O8 166.3(3) . . . . ?
O1D2 U1 U2 O8 -10.2(2) . . . . ?
N1 U1 U2 O8 167.9(2) . . . . ?
O2 U1 U2 O7 93.7(3) . . . . ?
O1 U1 U2 O7 -86.0(2) . . . . ?
O6 U1 U2 O7 41.2(7) . . . . ?
O8 U1 U2 O7 -166.3(3) . . . . ?
O1D2 U1 U2 O7 -176.4(2) . . . . ?
N1 U1 U2 O7 1.7(2) . . . . ?
O2 U1 U2 O1D1 -94.3(2) . . . . ?
O1 U1 U2 O1D1 86.04(19) . . . . ?
O6 U1 U2 O1D1 -146.8(7) . . . . ?
O8 U1 U2 O1D1 5.8(2) . . . . ?
O7 U1 U2 O1D1 172.0(2) . . . . ?
O1D2 U1 U2 O1D1 -4.42(17) . . . . ?
N1 U1 U2 O1D1 173.68(18) . . . . ?
O2 U1 U2 N2 76.5(2) . . . . ?
O1 U1 U2 N2 -103.20(19) . . . . ?
O6 U1 U2 N2 24.0(6) . . . . ?
O8 U1 U2 N2 176.5(2) . . . . ?
O7 U1 U2 N2 -17.2(2) . . . . ?
O1D2 U1 U2 N2 166.34(17) . . . . ?
N1 U1 U2 N2 -15.56(18) . . . . ?
O3 U2 O5 C9 39.3(6) . . . . ?
O4 U2 O5 C9 -141.1(6) . . . . ?
O8 U2 O5 C9 131.8(6) . . . . ?
O7 U2 O5 C9 -54.9(7) . . . . ?
O1D1 U2 O5 C9 129.6(6) . . . . ?
N2 U2 O5 C9 -41.9(6) . . . . ?
U1 U2 O5 C9 -37.0(12) . . . . ?
O2 U1 O6 C13 -143.4(6) . . . . ?
O1 U1 O6 C13 36.5(6) . . . . ?
O8 U1 O6 C13 126.5(6) . . . . ?
O7 U1 O6 C13 -57.7(7) . . . . ?
O1D2 U1 O6 C13 124.7(6) . . . . ?
N1 U1 O6 C13 -49.7(6) . . . . ?
U2 U1 O6 C13 -91.1(9) . . . . ?
O3 U2 O7 C1 -63.6(5) . . . . ?
O4 U2 O7 C1 116.6(5) . . . . ?
O5 U2 O7 C1 30.8(6) . . . . ?
O8 U2 O7 C1 -152.1(6) . . . . ?
O1D1 U2 O7 C1 -156.9(5) . . . . ?
N2 U2 O7 C1 17.4(5) . . . . ?
U1 U2 O7 C1 -143.9(6) . . . . ?
O3 U2 O7 U1 80.3(2) . . . . ?
O4 U2 O7 U1 -99.5(2) . . . . ?
O5 U2 O7 U1 174.77(19) . . . . ?
O8 U2 O7 U1 -8.18(17) . . . . ?
O1D1 U2 O7 U1 -13.0(4) . . . . ?
N2 U2 O7 U1 161.4(3) . . . . ?
O2 U1 O7 C1 61.0(5) . . . . ?
O1 U1 O7 C1 -118.1(5) . . . . ?
O6 U1 O7 C1 -24.5(6) . . . . ?
O8 U1 O7 C1 153.6(5) . . . . ?
O1D2 U1 O7 C1 151.3(4) . . . . ?
N1 U1 O7 C1 -32.8(5) . . . . ?
U2 U1 O7 C1 145.4(6) . . . . ?
O2 U1 O7 U2 -84.4(2) . . . . ?
O1 U1 O7 U2 96.6(2) . . . . ?
O6 U1 O7 U2 -169.88(18) . . . . ?
O8 U1 O7 U2 8.23(17) . . . . ?
O1D2 U1 O7 U2 5.9(4) . . . . ?
N1 U1 O7 U2 -178.2(3) . . . . ?
O2 U1 O8 U2 79.2(2) . . . . ?
O1 U1 O8 U2 -101.2(2) . . . . ?
O6 U1 O8 U2 168.5(3) . . . . ?
O7 U1 O8 U2 -8.45(17) . . . . ?
O1D2 U1 O8 U2 170.2(2) . . . . ?
N1 U1 O8 U2 -16.6(3) . . . . ?
O3 U2 O8 U1 -83.5(2) . . . . ?
O4 U2 O8 U1 97.0(2) . . . . ?
O5 U2 O8 U1 -176.6(3) . . . . ?
O7 U2 O8 U1 8.51(17) . . . . ?
O1D1 U2 O8 U1 -174.4(2) . . . . ?
N2 U2 O8 U1 -4.7(3) . . . . ?
O2 U1 N1 C11 116.9(6) . . . . ?
O1 U1 N1 C11 -62.0(5) . . . . ?
O6 U1 N1 C11 30.0(5) . . . . ?
O8 U1 N1 C11 -147.7(5) . . . . ?
O7 U1 N1 C11 -156.1(6) . . . . ?
O1D2 U1 N1 C11 19.4(7) . . . . ?
U2 U1 N1 C11 -157.1(5) . . . . ?
O2 U1 N1 C10 -75.5(5) . . . . ?
O1 U1 N1 C10 105.7(5) . . . . ?
O6 U1 N1 C10 -162.4(5) . . . . ?
O8 U1 N1 C10 19.9(5) . . . . ?
O7 U1 N1 C10 11.6(4) . . . . ?
O1D2 U1 N1 C10 -172.9(4) . . . . ?
U2 U1 N1 C10 10.5(4) . . . . ?
O3 U2 N2 C3 -66.7(6) . . . . ?
O4 U2 N2 C3 113.0(6) . . . . ?
O5 U2 N2 C3 28.2(5) . . . . ?
O8 U2 N2 C3 -148.3(5) . . . . ?
O7 U2 N2 C3 -161.8(6) . . . . ?
O1D1 U2 N2 C3 11.8(8) . . . . ?
U1 U2 N2 C3 -151.0(5) . . . . ?
O3 U2 N2 C2 101.2(5) . . . . ?
O4 U2 N2 C2 -79.1(5) . . . . ?
O5 U2 N2 C2 -164.0(5) . . . . ?
O8 U2 N2 C2 19.6(5) . . . . ?
O7 U2 N2 C2 6.0(4) . . . . ?
O1D1 U2 N2 C2 179.6(4) . . . . ?
U1 U2 N2 C2 16.9(4) . . . . ?
U2 O7 C1 C2 -38.9(8) . . . . ?
U1 O7 C1 C2 -179.8(5) . . . . ?
U2 O7 C1 C10 -169.5(4) . . . . ?
U1 O7 C1 C10 49.6(8) . . . . ?
C3 N2 C2 C1 143.0(7) . . . . ?
U2 N2 C2 C1 -25.9(7) . . . . ?
O7 C1 C2 N2 40.6(8) . . . . ?
C10 C1 C2 N2 169.7(6) . . . . ?
C2 N2 C3 C4 177.4(6) . . . . ?
U2 N2 C3 C4 -15.0(10) . . . . ?
N2 C3 C4 C9 -8.1(11) . . . . ?
N2 C3 C4 C5 175.7(7) . . . . ?
C9 C4 C5 C6 1.2(10) . . . . ?
C3 C4 C5 C6 177.4(6) . . . . ?
C4 C5 C6 C7 -2.0(11) . . . . ?
C5 C6 C7 C8 1.2(12) . . . . ?
C6 C7 C8 C9 0.4(11) . . . . ?
U2 O5 C9 C4 36.8(10) . . . . ?
U2 O5 C9 C8 -145.5(5) . . . . ?
C5 C4 C9 O5 178.2(6) . . . . ?
C3 C4 C9 O5 2.2(10) . . . . ?
C5 C4 C9 C8 0.5(10) . . . . ?
C3 C4 C9 C8 -175.6(6) . . . . ?
C7 C8 C9 O5 -179.1(7) . . . . ?
C7 C8 C9 C4 -1.3(10) . . . . ?
C11 N1 C10 C1 176.3(6) . . . . ?
U1 N1 C10 C1 7.4(7) . . . . ?
O7 C1 C10 N1 -34.5(8) . . . . ?
C2 C1 C10 N1 -164.6(6) . . . . ?
O3 U2 O1D1 C1D1 -51.1(7) . . . . ?
O4 U2 O1D1 C1D1 129.0(7) . . . . ?
O5 U2 O1D1 C1D1 -143.0(7) . . . . ?
O8 U2 O1D1 C1D1 37.9(6) . . . . ?
O7 U2 O1D1 C1D1 42.5(8) . . . . ?
N2 U2 O1D1 C1D1 -127.4(6) . . . . ?
U1 U2 O1D1 C1D1 34.6(7) . . . . ?
O2 U1 O1D2 C1D2 -35.2(7) . . . . ?
O1 U1 O1D2 C1D2 143.5(7) . . . . ?
O6 U1 O1D2 C1D2 52.4(7) . . . . ?
O8 U1 O1D2 C1D2 -126.8(7) . . . . ?
O7 U1 O1D2 C1D2 -124.6(7) . . . . ?
N1 U1 O1D2 C1D2 62.6(8) . . . . ?
U2 U1 O1D2 C1D2 -121.0(6) . . . . ?
U2 O1D1 C1D1 N1D1 117.0(7) . . . . ?
C3D1 N1D1 C1D1 O1D1 177.1(7) . . . . ?
C2D1 N1D1 C1D1 O1D1 -0.6(12) . . . . ?
U1 O1D2 C1D2 N1D2 95.5(9) . . . . ?
C3D2 N1D2 C1D2 O1D2 -1.5(13) . . . . ?
C2D2 N1D2 C1D2 O1D2 176.8(7) . . . . ?
C10 N1 C11 C12 -177.7(6) . . . . ?
U1 N1 C11 C12 -10.0(10) . . . . ?
N1 C11 C12 C17 165.9(7) . . . . ?
N1 C11 C12 C13 -14.9(11) . . . . ?
U1 O6 C13 C14 -136.6(6) . . . . ?
U1 O6 C13 C12 45.6(9) . . . . ?
C17 C12 C13 O6 -179.8(6) . . . . ?
C11 C12 C13 O6 1.0(10) . . . . ?
C17 C12 C13 C14 2.4(10) . . . . ?
C11 C12 C13 C14 -176.8(6) . . . . ?
O6 C13 C14 C15 178.4(7) . . . . ?
C12 C13 C14 C15 -3.8(10) . . . . ?
C13 C14 C15 C16 2.2(11) . . . . ?
C14 C15 C16 C17 0.9(11) . . . . ?
C15 C16 C17 C12 -2.2(11) . . . . ?
C13 C12 C17 C16 0.6(10) . . . . ?
C11 C12 C17 C16 179.8(7) . . . . ?
